data_4318477
loop_
_publ_author_name
'Maximilian N. Kopylovich'
'Vadim Yu. Kukushkin'
'Matti Haukka'
'Jo\~ao J. R. Fra\'usto da Silva'
'Armando J. L. Pombeiro'

_publ_section_title
;
 Zinc(II)/Ketoxime System as a Simple and Efficient Catalyst for
 Hydrolysis of Organonitriles
;
_journal_name_full 'Inorganic Chemistry'
_journal_page_first 4798
_journal_page_last 4804
_journal_paper_doi 10.1021/ic0256720
_journal_volume 41
_journal_year 2002
_chemical_formula_sum 'C9 H11 N O2'
_chemical_formula_weight 165.19
_chemical_name_common CH3O(C6H4)CH2C(O)NH2
_space_group_IT_number 14
_symmetry_cell_setting monoclinic
_symmetry_space_group_name_Hall '-P 2ybc'
_symmetry_space_group_name_H-M 'P 1 21/c 1'
_atom_sites_solution_hydrogens mixed
_atom_sites_solution_primary direct
_atom_sites_solution_secondary difmap
_audit_creation_method SHELXL-97
_cell_angle_alpha 90.00
_cell_angle_beta 96.096(2)
_cell_angle_gamma 90.00
_cell_formula_units_Z 4
_cell_length_a 15.9368(8)
_cell_length_b 5.5722(2)
_cell_length_c 9.6511(4)
_cell_measurement_temperature 150(2)
_cell_volume 852.20(6)
_computing_cell_refinement 'Denzo/Scalepack (Otwinowski & Minor, 1997)'
_computing_data_collection 'Collect (Nonius BV, 1997-2000)'
_computing_data_reduction 'Denzo/Scalepack (Otwinowski & Minor, 1997)'
_computing_molecular_graphics 'ORTEP-3 for Windows (Farrugia, 1997-2001)'
_computing_publication_material 'SHELXL-97 (Sheldrick, 1997)'
_computing_structure_refinement 'SHELXL-97 (Sheldrick, 1997)'
_computing_structure_solution 'SHELXS-97 (Sheldrick, 1990)'
_diffrn_ambient_temperature 150(2)
_diffrn_detector_area_resol_mean 9
_diffrn_measured_fraction_theta_full 0.999
_diffrn_measured_fraction_theta_max 0.999
_diffrn_measurement_device '95mm CCD camera on \k-goniostat'
_diffrn_measurement_device_type KappaCCD
_diffrn_measurement_method CCD
_diffrn_radiation_monochromator 'horizonally mounted graphite crystal'
_diffrn_radiation_source 'fine-focus sealed tube'
_diffrn_radiation_type MoK\a
_diffrn_radiation_wavelength 0.71073
_diffrn_reflns_av_R_equivalents 0.0221
_diffrn_reflns_av_sigmaI/netI 0.0367
_diffrn_reflns_limit_h_max 18
_diffrn_reflns_limit_h_min -18
_diffrn_reflns_limit_k_max 6
_diffrn_reflns_limit_k_min -6
_diffrn_reflns_limit_l_max 11
_diffrn_reflns_limit_l_min -11
_diffrn_reflns_number 2842
_diffrn_reflns_theta_full 25.05
_diffrn_reflns_theta_max 25.05
_diffrn_reflns_theta_min 3.86
_exptl_absorpt_coefficient_mu 0.092
_exptl_absorpt_correction_type none
_exptl_crystal_colour colorless
_exptl_crystal_density_diffrn 1.287
_exptl_crystal_density_method 'not measured'
_exptl_crystal_description plate
_exptl_crystal_F_000 352
_exptl_crystal_size_max 0.30
_exptl_crystal_size_mid 0.20
_exptl_crystal_size_min 0.15
_refine_diff_density_max 0.470
_refine_diff_density_min -0.174
_refine_diff_density_rms 0.045
_refine_ls_extinction_coef 0.023(5)
_refine_ls_extinction_expression Fc^*^=kFc[1+0.001xFc^2^\l^3^/sin(2\q)]^-1/4^
_refine_ls_extinction_method SHELXL
_refine_ls_goodness_of_fit_ref 1.037
_refine_ls_hydrogen_treatment mixed
_refine_ls_matrix_type full
_refine_ls_number_parameters 111
_refine_ls_number_reflns 1506
_refine_ls_number_restraints 0
_refine_ls_restrained_S_all 1.037
_refine_ls_R_factor_all 0.0678
_refine_ls_R_factor_gt 0.0493
_refine_ls_shift/su_max 0.000
_refine_ls_shift/su_mean 0.000
_refine_ls_structure_factor_coef Fsqd
_refine_ls_weighting_details 'calc w=1/[\s^2^(Fo^2^)+(0.0592P)^2^+0.4981P] where P=(Fo^2^+2Fc^2^)/3'
_refine_ls_weighting_scheme calc
_refine_ls_wR_factor_gt 0.1199
_refine_ls_wR_factor_ref 0.1313
_reflns_number_gt 1137
_reflns_number_total 1506
_reflns_threshold_expression >2sigma(I)
_cod_data_source_file ic0256720_s1_2.cif
_cod_data_source_block p-MeOC6H4CH2C(=O)NH2
_cod_depositor_comments
;
The following automatic conversions were performed:

data name '_atom_site_symetry_multiplicity' was replaced with
'_atom_site_symmetry_multiplicity' as specified in the replacement
file 'data/replacement-values/replacement_tags.lst'.

Automatic conversion script
Id: cif_correct_tags 9268 2022-04-12 08:56:07Z antanas 
;
_cod_original_sg_symbol_H-M 'P 21/c'
_cod_database_code 4318477

loop_
_symmetry_equiv_pos_as_xyz
'x, y, z'
'-x, y+1/2, -z+1/2'
'-x, -y, -z'
'x, -y-1/2, z-1/2'

loop_
_atom_site_label
_atom_site_type_symbol
_atom_site_fract_x
_atom_site_fract_y
_atom_site_fract_z
_atom_site_U_iso_or_equiv
_atom_site_adp_type
_atom_site_occupancy
_atom_site_symmetry_multiplicity
_atom_site_calc_flag
_atom_site_refinement_flags
_atom_site_disorder_assembly
_atom_site_disorder_group
C1 C 0.91190(14) -0.2546(4) 1.0473(2) 0.0345(5) Uani 1 1 d . . .
C2 C 0.84891(15) -0.0682(4) 1.0844(2) 0.0397(6) Uani 1 1 d . . .
H2A H 0.8252 -0.1179 1.1707 0.048 Uiso 1 1 calc R . .
H2B H 0.8783 0.0869 1.1030 0.048 Uiso 1 1 calc R . .
C3 C 0.77795(14) -0.0346(4) 0.9699(2) 0.0323(5) Uani 1 1 d . . .
C4 C 0.71334(15) -0.2030(4) 0.9498(2) 0.0360(6) Uani 1 1 d . . .
H4 H 0.7143 -0.3391 1.0093 0.043 Uiso 1 1 calc R . .
C5 C 0.64731(14) -0.1760(4) 0.8445(2) 0.0334(5) Uani 1 1 d . . .
H5 H 0.6041 -0.2938 0.8319 0.040 Uiso 1 1 calc R . .
C6 C 0.64469(13) 0.0228(4) 0.75795(19) 0.0289(5) Uani 1 1 d . . .
C7 C 0.70930(14) 0.1914(4) 0.7748(2) 0.0316(5) Uani 1 1 d . . .
H7 H 0.7086 0.3266 0.7148 0.038 Uiso 1 1 calc R . .
C8 C 0.77496(14) 0.1606(4) 0.8804(2) 0.0335(5) Uani 1 1 d . . .
H8 H 0.8189 0.2764 0.8915 0.040 Uiso 1 1 calc R . .
C9 C 0.57158(15) 0.2432(4) 0.5699(2) 0.0403(6) Uani 1 1 d . . .
H9A H 0.5679 0.3889 0.6258 0.060 Uiso 1 1 calc R . .
H9B H 0.5214 0.2309 0.5022 0.060 Uiso 1 1 calc R . .
H9C H 0.6222 0.2505 0.5206 0.060 Uiso 1 1 calc R . .
N1 N 0.94561(12) -0.3933(4) 1.14916(17) 0.0420(5) Uani 1 1 d . . .
H11A H 0.9320 -0.3781 1.2343 0.063 Uiso 1 1 d R . .
H11B H 0.9863 -0.5017 1.1337 0.063 Uiso 1 1 d R . .
O1 O 0.92999(11) -0.2742(3) 0.92634(15) 0.0512(5) Uani 1 1 d . . .
O2 O 0.57625(9) 0.0381(3) 0.65922(14) 0.0361(4) Uani 1 1 d . . .

loop_
_atom_site_aniso_label
_atom_site_aniso_U_11
_atom_site_aniso_U_22
_atom_site_aniso_U_33
_atom_site_aniso_U_23
_atom_site_aniso_U_13
_atom_site_aniso_U_12
C1 0.0352(12) 0.0438(13) 0.0238(10) 0.0006(10) 0.0005(8) 0.0072(10)
C2 0.0481(14) 0.0434(13) 0.0267(10) -0.0031(10) 0.0001(9) 0.0138(11)
C3 0.0359(12) 0.0358(12) 0.0255(10) -0.0023(9) 0.0051(9) 0.0093(10)
C4 0.0497(14) 0.0282(11) 0.0308(11) 0.0057(9) 0.0073(10) 0.0075(10)
C5 0.0385(13) 0.0278(11) 0.0346(11) -0.0012(9) 0.0076(9) -0.0023(9)
C6 0.0300(12) 0.0309(11) 0.0255(10) -0.0020(9) 0.0024(8) 0.0024(9)
C7 0.0362(12) 0.0304(11) 0.0283(10) 0.0044(9) 0.0036(9) -0.0008(9)
C8 0.0323(12) 0.0354(12) 0.0326(11) -0.0014(10) 0.0025(9) -0.0021(10)
C9 0.0404(14) 0.0419(13) 0.0367(12) 0.0076(10) -0.0044(10) -0.0003(10)
N1 0.0508(12) 0.0513(12) 0.0238(9) 0.0023(9) 0.0036(8) 0.0196(10)
O1 0.0608(12) 0.0687(12) 0.0250(8) 0.0064(8) 0.0085(7) 0.0297(9)
O2 0.0368(9) 0.0372(9) 0.0330(8) 0.0034(7) -0.0022(6) -0.0051(7)

loop_
_atom_type_symbol
_atom_type_description
_atom_type_scat_dispersion_real
_atom_type_scat_dispersion_imag
_atom_type_scat_source
C C 0.0033 0.0016 'International Tables Vol C Tables 4.2.6.8 and 6.1.1.4'
H H 0.0000 0.0000 'International Tables Vol C Tables 4.2.6.8 and 6.1.1.4'
N N 0.0061 0.0033 'International Tables Vol C Tables 4.2.6.8 and 6.1.1.4'
O O 0.0106 0.0060 'International Tables Vol C Tables 4.2.6.8 and 6.1.1.4'

loop_
_geom_angle_atom_site_label_1
_geom_angle_atom_site_label_2
_geom_angle_atom_site_label_3
_geom_angle
_geom_angle_site_symmetry_1
_geom_angle_site_symmetry_3
_geom_angle_publ_flag
O1 C1 N1 122.3(2) . . ?
O1 C1 C2 120.73(19) . . ?
N1 C1 C2 116.98(18) . . ?
C3 C2 C1 112.12(17) . . ?
C3 C2 H2A 109.2 . . ?
C1 C2 H2A 109.2 . . ?
C3 C2 H2B 109.2 . . ?
C1 C2 H2B 109.2 . . ?
H2A C2 H2B 107.9 . . ?
C8 C3 C4 117.82(19) . . ?
C8 C3 C2 121.8(2) . . ?
C4 C3 C2 120.3(2) . . ?
C3 C4 C5 121.3(2) . . ?
C3 C4 H4 119.3 . . ?
C5 C4 H4 119.3 . . ?
C6 C5 C4 119.9(2) . . ?
C6 C5 H5 120.0 . . ?
C4 C5 H5 120.0 . . ?
O2 C6 C5 116.05(19) . . ?
O2 C6 C7 124.28(18) . . ?
C5 C6 C7 119.67(19) . . ?
C6 C7 C8 119.48(19) . . ?
C6 C7 H7 120.3 . . ?
C8 C7 H7 120.3 . . ?
C3 C8 C7 121.8(2) . . ?
C3 C8 H8 119.1 . . ?
C7 C8 H8 119.1 . . ?
O2 C9 H9A 109.5 . . ?
O2 C9 H9B 109.5 . . ?
H9A C9 H9B 109.5 . . ?
O2 C9 H9C 109.5 . . ?
H9A C9 H9C 109.5 . . ?
H9B C9 H9C 109.5 . . ?
C1 N1 H11A 121.4 . . ?
C1 N1 H11B 120.5 . . ?
H11A N1 H11B 118.0 . . ?
C6 O2 C9 117.07(16) . . ?

loop_
_geom_bond_atom_site_label_1
_geom_bond_atom_site_label_2
_geom_bond_distance
_geom_bond_site_symmetry_2
_geom_bond_publ_flag
C1 O1 1.237(2) . ?
C1 N1 1.319(3) . ?
C1 C2 1.514(3) . ?
C2 C3 1.507(3) . ?
C2 H2A 0.9900 . ?
C2 H2B 0.9900 . ?
C3 C8 1.386(3) . ?
C3 C4 1.391(3) . ?
C4 C5 1.391(3) . ?
C4 H4 0.9500 . ?
C5 C6 1.385(3) . ?
C5 H5 0.9500 . ?
C6 O2 1.373(2) . ?
C6 C7 1.391(3) . ?
C7 C8 1.392(3) . ?
C7 H7 0.9500 . ?
C8 H8 0.9500 . ?
C9 O2 1.429(3) . ?
C9 H9A 0.9800 . ?
C9 H9B 0.9800 . ?
C9 H9C 0.9800 . ?
N1 H11A 0.8762 . ?
N1 H11B 0.9094 . ?

loop_
_geom_hbond_atom_site_label_D
_geom_hbond_atom_site_label_H
_geom_hbond_atom_site_label_A
_geom_hbond_distance_DH
_geom_hbond_distance_HA
_geom_hbond_distance_DA
_geom_hbond_angle_DHA
_geom_hbond_site_symmetry_A
N1 H11B O1 0.91 1.96 2.864(2) 172.3 3_747
N1 H11A O1 0.88 2.04 2.869(2) 157.1 4_556

loop_
_geom_torsion_atom_site_label_1
_geom_torsion_atom_site_label_2
_geom_torsion_atom_site_label_3
_geom_torsion_atom_site_label_4
_geom_torsion
_geom_torsion_site_symmetry_1
_geom_torsion_site_symmetry_2
_geom_torsion_site_symmetry_3
_geom_torsion_site_symmetry_4
_geom_torsion_publ_flag
O1 C1 C2 C3 36.3(3) . . . . ?
N1 C1 C2 C3 -143.4(2) . . . . ?
C1 C2 C3 C8 -102.6(2) . . . . ?
C1 C2 C3 C4 76.5(3) . . . . ?
C8 C3 C4 C5 -0.6(3) . . . . ?
C2 C3 C4 C5 -179.81(19) . . . . ?
C3 C4 C5 C6 -0.6(3) . . . . ?
C4 C5 C6 O2 -178.40(18) . . . . ?
C4 C5 C6 C7 1.6(3) . . . . ?
O2 C6 C7 C8 178.68(18) . . . . ?
C5 C6 C7 C8 -1.3(3) . . . . ?
C4 C3 C8 C7 0.9(3) . . . . ?
C2 C3 C8 C7 -179.91(19) . . . . ?
C6 C7 C8 C3 0.0(3) . . . . ?
C5 C6 O2 C9 179.19(19) . . . . ?
C7 C6 O2 C9 -0.8(3) . . . . ?

loop_
_cod_related_entry_id
_cod_related_entry_database
_cod_related_entry_code
1 ChemSpider 211415
